data_1520786
loop_
_publ_author_name
'Appel, P.W.U.'
'Brigatti, M.F.'

_publ_section_title
;
 Ludwigite from central Sweden: new data and crystal structure refinement
;
_journal_name_full 'Mineralogical Magazine (1969-)'
_journal_page_first 511
_journal_page_last 518
_journal_volume 63
_journal_year 1999
_chemical_formula_sum 'Al0.093 B Fe0.967 Mg1.93 O5'
_chemical_name_systematic '(Mg1.93 Fe0.967 Al0.093) O2 (B O3)'
_space_group_IT_number 55
_symmetry_space_group_name_Hall '-P 2 2ab'
_symmetry_space_group_name_H-M 'P b a m'
_cell_angle_alpha 90
_cell_angle_beta 90
_cell_angle_gamma 90
_cell_formula_units_Z 4
_cell_length_a 9.254
_cell_length_b 12.287
_cell_length_c 3.004
_cell_volume 341.567
_citation_journal_id_ASTM MNLMBB
_cod_data_source_file Appel_MNLMBB_1999_487.cif
_cod_data_source_block Al0.093B1Fe0.967Mg1.93O5
_cod_original_cell_volume 341.5665
_cod_original_formula_sum 'Al0.093 B1 Fe0.967 Mg1.93 O5'
_cod_database_code 1520786

loop_
_symmetry_equiv_pos_as_xyz
x,y,z
-x,-y,z
x+1/2,-y+1/2,-z
-x+1/2,y+1/2,-z
-x,-y,-z
x,y,-z
-x-1/2,y-1/2,z
x-1/2,-y-1/2,z

loop_
_atom_site_label
_atom_site_type_symbol
_atom_site_fract_x
_atom_site_fract_y
_atom_site_fract_z
_atom_site_occupancy
_atom_site_U_iso_or_equiv
Fe2 Fe+2 0.0015 0.28077 0.5 0.002 0.0
O5 O-2 0.3496 0.2624 0 1 0.0
Fe5 Fe+2 0.23873 0.11554 0 0.001 0.0
O3 O-2 0.1245 0.3578 0 1 0.0
Fe4 Fe+3 0.5 0 0 0.196 0.0
Fe3 Fe+2 0.5 0 0 0.05 0.0
O4 O-2 0.3826 0.0765 0.5 1 0.0
Fe6 Fe+3 0.23873 0.11554 0 0.839 0.0
Al1 Al+3 0.23873 0.11554 0 0.093 0.0
Mg2 Mg+2 0.0015 0.28077 0.5 0.997 0.0
Mg3 Mg+2 0.5 0 0 0.752 0.0
Mg1 Mg+2 0 0 0.5 0.996 0.0
O1 O-2 0.3498 0.4572 0 1 0.0
B1 B+3 0.2733 0.3598 0 1 0.0
Mg4 Mg+2 0.23873 0.11554 0 0.059 0.0
Fe1 Fe+2 0 0 0.5 0.004 0.0
O2 O-2 0.1089 0.143 0.5 1 0.0
